data_7150636
loop_
_publ_author_name
'Hiscock, Jennifer R.'
'Caltagirone, Claudia'
'Light, Mark E.'
'Hursthouse, Michael B.'
'Gale, Philip A.'

_publ_section_title
;
 Fluorescent carbazolylurea anion receptors
;
_journal_issue 9
_journal_name_full 'Organic &amp; Biomolecular Chemistry'
_journal_page_first 1781
_journal_page_last 1783
_journal_paper_doi 10.1039/b900178f
_journal_volume 7
_journal_year 2009
_chemical_formula_sum 'C43 H57 N5 O3'
_chemical_formula_weight 691.94
_chemical_name_systematic
;
?
;
_space_group_IT_number 14
_symmetry_cell_setting monoclinic
_symmetry_space_group_name_Hall '-P 2yn'
_symmetry_space_group_name_H-M 'P 1 21/n 1'
_atom_sites_solution_hydrogens geom
_atom_sites_solution_primary direct
_atom_sites_solution_secondary difmap
_audit_creation_method SHELXL-97
_cell_angle_alpha 90.00
_cell_angle_beta 98.0560(10)
_cell_angle_gamma 90.00
_cell_formula_units_Z 4
_cell_length_a 11.0933(2)
_cell_length_b 26.7833(6)
_cell_length_c 13.2013(3)
_cell_measurement_reflns_used 32663
_cell_measurement_temperature 120(2)
_cell_measurement_theta_max 27.48
_cell_measurement_theta_min 2.91
_cell_volume 3883.60(14)
_computing_cell_refinement 'DENZO (Otwinowski & Minor, 1997) & COLLECT (Hooft, R.W.W., 1998)'
_computing_data_collection 'COLLECT (Hooft, R.W.W., 1998)'
_computing_data_reduction 'DENZO (Otwinowski & Minor, 1997) & COLLECT (Hooft, R.W.W., 1998)'
_computing_molecular_graphics 'CAMERON (Watkin, et al., 1993)'
_computing_publication_material 'WINGX (Farrugia, 1998)'
_computing_structure_refinement 'SHELXL-97 (Sheldrick, 2008)'
_computing_structure_solution 'SHELXS-97 (Sheldrick, 1997)'
_diffrn_ambient_temperature 120(2)
_diffrn_detector_area_resol_mean 9.091
_diffrn_measured_fraction_theta_full 0.998
_diffrn_measured_fraction_theta_max 0.997
_diffrn_measurement_device_type 'Bruker-Nonius CCD camera on \k-goniostat'
_diffrn_measurement_method '\f & \w scans to fill the asymmetric unit'
_diffrn_radiation_monochromator '10cm confocal mirrors'
_diffrn_radiation_source 'Bruker Nonius FR591 Rotating Anode'
_diffrn_radiation_type MoK\a
_diffrn_radiation_wavelength 0.71073
_diffrn_reflns_av_R_equivalents 0.0815
_diffrn_reflns_av_sigmaI/netI 0.0814
_diffrn_reflns_limit_h_max 14
_diffrn_reflns_limit_h_min -14
_diffrn_reflns_limit_k_max 34
_diffrn_reflns_limit_k_min -34
_diffrn_reflns_limit_l_max 17
_diffrn_reflns_limit_l_min -16
_diffrn_reflns_number 40088
_diffrn_reflns_theta_full 27.50
_diffrn_reflns_theta_max 27.51
_diffrn_reflns_theta_min 2.94
_diffrn_standards_number 0
_exptl_absorpt_coefficient_mu 0.075
_exptl_absorpt_correction_T_max 0.9926
_exptl_absorpt_correction_T_min 0.9826
_exptl_absorpt_correction_type multi-scan
_exptl_absorpt_process_details
;
SADABS V2.10 (Sheldrick, G.M., 2003)
;
_exptl_crystal_colour Colourless
_exptl_crystal_density_diffrn 1.183
_exptl_crystal_density_method 'not measured'
_exptl_crystal_description Block
_exptl_crystal_F_000 1496
_exptl_crystal_size_max 0.1
_exptl_crystal_size_mid 0.1
_exptl_crystal_size_min 0.1
_refine_diff_density_max 0.251
_refine_diff_density_min -0.330
_refine_diff_density_rms 0.057
_refine_ls_extinction_method none
_refine_ls_goodness_of_fit_ref 1.040
_refine_ls_hydrogen_treatment constr
_refine_ls_matrix_type full
_refine_ls_number_parameters 465
_refine_ls_number_reflns 8914
_refine_ls_number_restraints 0
_refine_ls_restrained_S_all 1.040
_refine_ls_R_factor_all 0.1274
_refine_ls_R_factor_gt 0.0674
_refine_ls_shift/su_max 0.000
_refine_ls_shift/su_mean 0.000
_refine_ls_structure_factor_coef Fsqd
_refine_ls_weighting_details 'calc w=1/[\s^2^(Fo^2^)+(0.0529P)^2^+2.5142P] where P=(Fo^2^+2Fc^2^)/3'
_refine_ls_weighting_scheme calc
_refine_ls_wR_factor_gt 0.1354
_refine_ls_wR_factor_ref 0.1613
_reflns_number_gt 5380
_reflns_number_total 8914
_reflns_threshold_expression >2\s(I)
_cod_data_source_file b900178f.txt
_cod_data_source_block 2008jh0004
_cod_depositor_comments
;
The following automatic conversions were performed:
'_symmetry_cell_setting' value 'Monoclinic' changed to 'monoclinic'
according to '/home/saulius/struct/CIF-dictionaries/cif_core.dic'
dictionary named 'cif_core.dic' version 2.4.1 from 2010-06-29.

Automatic conversion script
Id: cif_fix_enum 1527 2010-12-29 10:47:43Z saulius 
;
_cod_original_sg_symbol_H-M P2(1)/n
_cod_database_code 7150636

loop_
_symmetry_equiv_pos_as_xyz
'x, y, z'
'-x+1/2, y+1/2, -z+1/2'
'-x, -y, -z'
'x-1/2, -y-1/2, z-1/2'

loop_
_atom_site_label
_atom_site_type_symbol
_atom_site_fract_x
_atom_site_fract_y
_atom_site_fract_z
_atom_site_U_iso_or_equiv
_atom_site_adp_type
_atom_site_occupancy
_atom_site_symmetry_multiplicity
_atom_site_calc_flag
_atom_site_refinement_flags
_atom_site_disorder_assembly
_atom_site_disorder_group
C26 C 0.6302(2) 0.12556(9) 0.32971(18) 0.0252(5) Uani 1 1 d . . .
C27 C 0.7470(2) 0.10892(10) 0.2939(2) 0.0361(6) Uani 1 1 d . . .
H27A H 0.8033 0.1363 0.2987 0.054 Uiso 1 1 calc R . .
H27B H 0.7303 0.0979 0.2242 0.054 Uiso 1 1 calc R . .
H27C H 0.7817 0.0819 0.3362 0.054 Uiso 1 1 calc R . .
C28 C 0.6301(2) 0.17892(9) 0.77934(18) 0.0284(6) Uani 1 1 d . . .
H28A H 0.6021 0.1488 0.8096 0.034 Uiso 1 1 calc R . .
H28B H 0.7029 0.1900 0.8228 0.034 Uiso 1 1 calc R . .
C29 C 0.6912(2) 0.21227(9) 0.61601(18) 0.0247(5) Uani 1 1 d . . .
H29A H 0.7037 0.2024 0.5475 0.030 Uiso 1 1 calc R . .
H29B H 0.6198 0.2336 0.6095 0.030 Uiso 1 1 calc R . .
C30 C 0.7759(2) 0.13209(9) 0.69360(19) 0.0299(6) Uani 1 1 d . . .
H30A H 0.8397 0.1499 0.7368 0.036 Uiso 1 1 calc R . .
H30B H 0.7553 0.1029 0.7313 0.036 Uiso 1 1 calc R . .
C31 C 0.5592(2) 0.13968(9) 0.60924(18) 0.0279(5) Uani 1 1 d . . .
H31A H 0.4900 0.1622 0.6020 0.033 Uiso 1 1 calc R . .
H31B H 0.5817 0.1349 0.5415 0.033 Uiso 1 1 calc R . .
C33 C 0.5333(2) 0.21870(10) 0.77984(18) 0.0300(6) Uani 1 1 d . . .
H33A H 0.4623 0.2098 0.7316 0.036 Uiso 1 1 calc R . .
H33B H 0.5641 0.2504 0.7588 0.036 Uiso 1 1 calc R . .
C34 C 0.8264(2) 0.11457(10) 0.5987(2) 0.0362(6) Uani 1 1 d . . .
H34A H 0.8452 0.1432 0.5587 0.043 Uiso 1 1 calc R . .
H34B H 0.7660 0.0944 0.5568 0.043 Uiso 1 1 calc R . .
C35 C 0.8000(2) 0.24270(9) 0.66255(18) 0.0282(5) Uani 1 1 d . . .
H35A H 0.8745 0.2252 0.6539 0.034 Uiso 1 1 calc R . .
H35B H 0.7979 0.2470 0.7352 0.034 Uiso 1 1 calc R . .
C36 C 0.5175(2) 0.08984(10) 0.6457(2) 0.0367(6) Uani 1 1 d . . .
H36A H 0.4950 0.0933 0.7138 0.044 Uiso 1 1 calc R . .
H36B H 0.5831 0.0657 0.6489 0.044 Uiso 1 1 calc R . .
C37 C 0.4978(2) 0.22365(10) 0.88640(19) 0.0308(6) Uani 1 1 d . . .
H37A H 0.5708 0.2271 0.9357 0.037 Uiso 1 1 calc R . .
H37B H 0.4561 0.1935 0.9029 0.037 Uiso 1 1 calc R . .
C38 C 0.7983(2) 0.29359(9) 0.61098(19) 0.0297(6) Uani 1 1 d . . .
H38A H 0.7758 0.2894 0.5378 0.036 Uiso 1 1 calc R . .
H38B H 0.7368 0.3143 0.6356 0.036 Uiso 1 1 calc R . .
C39 C 0.9418(3) 0.08373(12) 0.6299(2) 0.0514(8) Uani 1 1 d . . .
H39A H 0.9967 0.1023 0.6798 0.062 Uiso 1 1 calc R . .
H39B H 0.9203 0.0530 0.6620 0.062 Uiso 1 1 calc R . .
C40 C 0.4082(3) 0.07174(10) 0.5717(2) 0.0426(7) Uani 1 1 d . . .
H40A H 0.3436 0.0963 0.5692 0.051 Uiso 1 1 calc R . .
H40B H 0.4315 0.0693 0.5037 0.051 Uiso 1 1 calc R . .
C41 C 1.0061(3) 0.07120(14) 0.5396(3) 0.0704(11) Uani 1 1 d . . .
H41A H 0.9526 0.0522 0.4906 0.106 Uiso 1 1 calc R . .
H41B H 1.0777 0.0519 0.5625 0.106 Uiso 1 1 calc R . .
H41C H 1.0290 0.1015 0.5084 0.106 Uiso 1 1 calc R . .
C42 C 0.9205(2) 0.32013(10) 0.6311(2) 0.0376(6) Uani 1 1 d . . .
H42A H 0.9456 0.3226 0.7035 0.056 Uiso 1 1 calc R . .
H42B H 0.9130 0.3530 0.6019 0.056 Uiso 1 1 calc R . .
H42C H 0.9800 0.3015 0.6005 0.056 Uiso 1 1 calc R . .
C43 C 0.4151(2) 0.26856(10) 0.8947(2) 0.0374(6) Uani 1 1 d . . .
H43A H 0.4551 0.2983 0.8763 0.056 Uiso 1 1 calc R . .
H43B H 0.3980 0.2715 0.9638 0.056 Uiso 1 1 calc R . .
H43C H 0.3403 0.2641 0.8494 0.056 Uiso 1 1 calc R . .
C44 C 0.3600(3) 0.02191(11) 0.6003(3) 0.0615(10) Uani 1 1 d . . .
H44A H 0.4238 -0.0025 0.6044 0.092 Uiso 1 1 calc R . .
H44B H 0.2941 0.0119 0.5493 0.092 Uiso 1 1 calc R . .
H44C H 0.3314 0.0245 0.6654 0.092 Uiso 1 1 calc R . .
C1 C 1.1815(2) 0.16987(10) -0.1828(2) 0.0333(6) Uani 1 1 d . . .
H1A H 1.2083 0.1894 -0.2335 0.040 Uiso 1 1 calc R . .
C2 C 1.2287(2) 0.12273(10) -0.1600(2) 0.0376(7) Uani 1 1 d . . .
H2A H 1.2881 0.1103 -0.1964 0.045 Uiso 1 1 calc R . .
C3 C 1.1891(2) 0.09330(10) -0.0836(2) 0.0386(7) Uani 1 1 d . . .
H3A H 1.2231 0.0619 -0.0697 0.046 Uiso 1 1 calc R . .
C4 C 1.1007(2) 0.11016(9) -0.0286(2) 0.0338(6) Uani 1 1 d . . .
H4A H 1.0747 0.0905 0.0222 0.041 Uiso 1 1 calc R . .
C5 C 1.0505(2) 0.15765(9) -0.05082(19) 0.0275(5) Uani 1 1 d . . .
C6 C 1.0926(2) 0.18697(9) -0.12712(19) 0.0285(6) Uani 1 1 d . . .
C7 C 0.9603(2) 0.18724(9) -0.00844(19) 0.0271(5) Uani 1 1 d . . .
C8 C 0.9529(2) 0.23315(8) -0.06164(17) 0.0241(5) Uani 1 1 d . . .
C9 C 0.8871(2) 0.17931(9) 0.06794(19) 0.0292(6) Uani 1 1 d . . .
H9 H 0.8922 0.1497 0.1050 0.035 Uiso 1 1 calc R . .
C10 C 0.8068(2) 0.21643(9) 0.08731(19) 0.0311(6) Uani 1 1 d . . .
H10 H 0.7566 0.2112 0.1372 0.037 Uiso 1 1 calc R . .
C11 C 0.7992(2) 0.26172(9) 0.03353(18) 0.0271(5) Uani 1 1 d . . .
H11 H 0.7443 0.2860 0.0483 0.032 Uiso 1 1 calc R . .
C12 C 0.8724(2) 0.27086(8) -0.04140(18) 0.0243(5) Uani 1 1 d . . .
C13 C 0.7685(2) 0.34280(9) -0.13268(18) 0.0262(5) Uani 1 1 d . . .
C14 C 0.7139(2) 0.41991(8) -0.23492(18) 0.0256(5) Uani 1 1 d . . .
C15 C 0.7627(2) 0.45771(8) -0.29084(18) 0.0241(5) Uani 1 1 d . . .
C16 C 0.6892(2) 0.49367(8) -0.34748(18) 0.0258(5) Uani 1 1 d . . .
C17 C 0.5627(2) 0.49221(9) -0.3493(2) 0.0305(6) Uani 1 1 d . . .
H17 H 0.5125 0.5155 -0.3866 0.037 Uiso 1 1 calc R . .
C18 C 0.5147(2) 0.45525(9) -0.2942(2) 0.0317(6) Uani 1 1 d . . .
H18 H 0.4310 0.4541 -0.2942 0.038 Uiso 1 1 calc R . .
C19 C 0.5882(2) 0.41937(9) -0.23802(19) 0.0296(6) Uani 1 1 d . . .
H19 H 0.5522 0.3949 -0.2023 0.036 Uiso 1 1 calc R . .
C20 C 0.7705(2) 0.52573(8) -0.39425(18) 0.0247(5) Uani 1 1 d . . .
C21 C 0.8897(2) 0.50770(8) -0.36326(18) 0.0242(5) Uani 1 1 d . . .
C22 C 0.7541(2) 0.56748(9) -0.45837(19) 0.0288(6) Uani 1 1 d . . .
H22 H 0.6764 0.5798 -0.4800 0.035 Uiso 1 1 calc R . .
C23 C 0.8544(2) 0.59010(9) -0.48914(19) 0.0304(6) Uani 1 1 d . . .
H23 H 0.8441 0.6179 -0.5318 0.037 Uiso 1 1 calc R . .
C24 C 0.9716(2) 0.57185(9) -0.45701(18) 0.0289(6) Uani 1 1 d . . .
H24 H 1.0380 0.5879 -0.4784 0.035 Uiso 1 1 calc R . .
C25 C 0.9912(2) 0.53041(9) -0.39399(18) 0.0273(5) Uani 1 1 d . . .
H25 H 1.0693 0.5183 -0.3731 0.033 Uiso 1 1 calc R . .
N1 N 0.88371(17) 0.46651(7) -0.30122(15) 0.0256(4) Uani 1 1 d . . .
H1 H 0.9449 0.4492 -0.2736 0.031 Uiso 1 1 calc R . .
N2 N 0.79526(17) 0.38585(7) -0.18099(15) 0.0263(5) Uani 1 1 d . . .
H2 H 0.8713 0.3929 -0.1779 0.032 Uiso 1 1 calc R . .
N3 N 0.87224(17) 0.31643(7) -0.09594(15) 0.0252(4) Uani 1 1 d . . .
H3 H 0.9412 0.3284 -0.1068 0.030 Uiso 1 1 calc R . .
N4 N 1.03276(17) 0.23248(7) -0.13341(15) 0.0264(4) Uani 1 1 d . . .
H4 H 1.0434 0.2563 -0.1749 0.032 Uiso 1 1 calc R . .
O1 O 0.66617(15) 0.32903(6) -0.12309(14) 0.0367(4) Uani 1 1 d . . .
O2 O 0.54460(15) 0.09412(6) 0.32422(14) 0.0353(4) Uani 1 1 d . . .
O3 O 0.62243(15) 0.16909(6) 0.36329(13) 0.0318(4) Uani 1 1 d . . .
N5 N 0.66448(16) 0.16561(7) 0.67449(14) 0.0251(4) Uani 1 1 d . . .

loop_
_atom_site_aniso_label
_atom_site_aniso_U_11
_atom_site_aniso_U_22
_atom_site_aniso_U_33
_atom_site_aniso_U_23
_atom_site_aniso_U_13
_atom_site_aniso_U_12
C26 0.0253(12) 0.0269(13) 0.0227(13) 0.0005(10) 0.0010(9) 0.0024(10)
C27 0.0329(14) 0.0369(15) 0.0405(16) -0.0046(13) 0.0125(12) 0.0023(12)
C28 0.0261(12) 0.0367(14) 0.0221(13) 0.0041(11) 0.0023(10) 0.0004(10)
C29 0.0253(12) 0.0297(13) 0.0194(12) 0.0057(10) 0.0039(9) 0.0037(10)
C30 0.0275(12) 0.0332(14) 0.0287(14) 0.0077(11) 0.0027(10) 0.0072(11)
C31 0.0283(12) 0.0313(13) 0.0236(13) 0.0023(11) 0.0024(10) 0.0002(10)
C33 0.0294(13) 0.0355(14) 0.0253(13) 0.0027(11) 0.0044(10) 0.0043(11)
C34 0.0389(15) 0.0381(15) 0.0325(15) 0.0065(12) 0.0075(12) 0.0098(12)
C35 0.0282(12) 0.0330(14) 0.0227(13) 0.0022(11) 0.0007(10) 0.0005(10)
C36 0.0405(15) 0.0336(14) 0.0352(16) 0.0069(12) 0.0032(12) -0.0023(12)
C37 0.0244(12) 0.0395(15) 0.0287(14) -0.0020(12) 0.0048(10) -0.0038(11)
C38 0.0346(13) 0.0309(13) 0.0228(13) 0.0028(11) 0.0013(10) 0.0007(11)
C39 0.0488(18) 0.059(2) 0.0483(19) 0.0075(16) 0.0128(14) 0.0203(15)
C40 0.0469(17) 0.0348(15) 0.0439(17) 0.0041(13) -0.0011(13) -0.0036(13)
C41 0.059(2) 0.081(3) 0.075(3) 0.000(2) 0.0208(18) 0.034(2)
C42 0.0460(16) 0.0391(15) 0.0277(15) 0.0026(12) 0.0049(12) -0.0115(13)
C43 0.0328(14) 0.0398(15) 0.0418(16) -0.0025(13) 0.0129(12) -0.0014(12)
C44 0.061(2) 0.0431(19) 0.076(3) 0.0094(17) -0.0055(18) -0.0139(16)
C1 0.0274(13) 0.0336(14) 0.0384(16) -0.0008(12) 0.0032(11) -0.0025(11)
C2 0.0258(13) 0.0357(15) 0.0511(18) -0.0090(13) 0.0046(12) 0.0003(11)
C3 0.0276(13) 0.0273(14) 0.0593(19) 0.0002(13) 0.0011(12) 0.0001(11)
C4 0.0288(13) 0.0257(13) 0.0441(16) 0.0048(12) -0.0046(11) -0.0045(10)
C5 0.0240(12) 0.0251(12) 0.0316(14) -0.0002(11) -0.0029(10) -0.0057(10)
C6 0.0227(12) 0.0266(13) 0.0340(15) -0.0015(11) -0.0041(10) -0.0040(10)
C7 0.0273(12) 0.0239(12) 0.0281(14) 0.0000(10) -0.0029(10) -0.0080(10)
C8 0.0242(11) 0.0240(12) 0.0225(13) -0.0007(10) -0.0020(9) -0.0072(10)
C9 0.0341(13) 0.0227(12) 0.0291(14) 0.0039(11) -0.0011(11) -0.0068(10)
C10 0.0364(14) 0.0306(14) 0.0263(14) 0.0001(11) 0.0043(11) -0.0106(11)
C11 0.0275(12) 0.0256(13) 0.0275(14) -0.0015(11) 0.0016(10) -0.0037(10)
C12 0.0262(12) 0.0231(12) 0.0223(13) 0.0002(10) -0.0010(9) -0.0058(10)
C13 0.0302(13) 0.0249(12) 0.0233(13) 0.0012(10) 0.0032(10) -0.0037(10)
C14 0.0291(12) 0.0227(12) 0.0252(13) -0.0003(10) 0.0046(10) -0.0011(10)
C15 0.0244(12) 0.0217(12) 0.0266(13) -0.0023(10) 0.0052(9) -0.0010(9)
C16 0.0285(12) 0.0212(12) 0.0279(13) -0.0004(10) 0.0047(10) 0.0013(10)
C17 0.0286(13) 0.0267(13) 0.0357(15) 0.0008(11) 0.0022(11) 0.0052(10)
C18 0.0229(12) 0.0331(14) 0.0395(16) 0.0008(12) 0.0059(11) 0.0002(10)
C19 0.0289(13) 0.0286(13) 0.0327(14) 0.0024(11) 0.0089(10) -0.0023(10)
C20 0.0301(12) 0.0196(12) 0.0244(13) -0.0045(10) 0.0037(10) -0.0018(10)
C21 0.0307(13) 0.0185(11) 0.0234(13) -0.0014(10) 0.0037(10) -0.0008(10)
C22 0.0316(13) 0.0255(13) 0.0285(14) 0.0018(11) 0.0016(10) 0.0020(10)
C23 0.0390(14) 0.0228(12) 0.0289(14) 0.0015(11) 0.0031(11) -0.0010(11)
C24 0.0347(13) 0.0259(13) 0.0272(14) -0.0012(11) 0.0080(11) -0.0064(10)
C25 0.0270(12) 0.0259(13) 0.0293(14) -0.0041(11) 0.0049(10) -0.0010(10)
N1 0.0223(10) 0.0239(10) 0.0309(12) 0.0045(9) 0.0043(8) 0.0022(8)
N2 0.0225(10) 0.0245(10) 0.0318(12) 0.0053(9) 0.0038(8) -0.0014(8)
N3 0.0214(10) 0.0240(10) 0.0299(12) 0.0055(9) 0.0031(8) -0.0029(8)
N4 0.0272(10) 0.0251(10) 0.0264(11) 0.0060(9) 0.0024(8) -0.0004(8)
O1 0.0251(9) 0.0358(10) 0.0493(12) 0.0141(9) 0.0056(8) -0.0035(8)
O2 0.0269(9) 0.0291(9) 0.0495(12) -0.0074(8) 0.0042(8) -0.0021(8)
O3 0.0285(9) 0.0267(9) 0.0401(11) -0.0069(8) 0.0049(7) 0.0026(7)
N5 0.0237(10) 0.0294(11) 0.0219(11) 0.0040(9) 0.0020(8) 0.0037(8)

loop_
_atom_type_symbol
_atom_type_description
_atom_type_scat_dispersion_real
_atom_type_scat_dispersion_imag
_atom_type_scat_source
C C 0.0033 0.0016 'International Tables Vol C Tables 4.2.6.8 and 6.1.1.4'
H H 0.0000 0.0000 'International Tables Vol C Tables 4.2.6.8 and 6.1.1.4'
N N 0.0061 0.0033 'International Tables Vol C Tables 4.2.6.8 and 6.1.1.4'
O O 0.0106 0.0060 'International Tables Vol C Tables 4.2.6.8 and 6.1.1.4'

loop_
_geom_angle_atom_site_label_1
_geom_angle_atom_site_label_2
_geom_angle_atom_site_label_3
_geom_angle
_geom_angle_site_symmetry_1
_geom_angle_site_symmetry_3
_geom_angle_publ_flag
O3 C26 O2 123.5(2) . . ?
O3 C26 C27 119.3(2) . . ?
O2 C26 C27 117.2(2) . . ?
C33 C28 N5 115.80(19) . . ?
C35 C29 N5 115.95(18) . . ?
C34 C30 N5 115.55(19) . . ?
C36 C31 N5 117.9(2) . . ?
C28 C33 C37 110.0(2) . . ?
C30 C34 C39 109.7(2) . . ?
C29 C35 C38 109.97(19) . . ?
C31 C36 C40 109.1(2) . . ?
C33 C37 C43 111.9(2) . . ?
C42 C38 C35 112.7(2) . . ?
C41 C39 C34 112.2(3) . . ?
C44 C40 C36 113.6(2) . . ?
C2 C1 C6 117.5(2) . . ?
C1 C2 C3 121.5(3) . . ?
C4 C3 C2 121.0(2) . . ?
C3 C4 C5 118.6(2) . . ?
C4 C5 C6 119.6(2) . . ?
C4 C5 C7 133.7(2) . . ?
C6 C5 C7 106.7(2) . . ?
N4 C6 C1 129.0(2) . . ?
N4 C6 C5 109.2(2) . . ?
C1 C6 C5 121.8(2) . . ?
C9 C7 C8 119.5(2) . . ?
C9 C7 C5 134.3(2) . . ?
C8 C7 C5 106.2(2) . . ?
N4 C8 C12 128.8(2) . . ?
N4 C8 C7 109.3(2) . . ?
C12 C8 C7 121.9(2) . . ?
C10 C9 C7 118.6(2) . . ?
C9 C10 C11 121.5(2) . . ?
C12 C11 C10 121.0(2) . . ?
C11 C12 C8 117.5(2) . . ?
C11 C12 N3 123.7(2) . . ?
C8 C12 N3 118.7(2) . . ?
O1 C13 N2 124.7(2) . . ?
O1 C13 N3 123.6(2) . . ?
N2 C13 N3 111.7(2) . . ?
C19 C14 N2 125.4(2) . . ?
C19 C14 C15 116.8(2) . . ?
N2 C14 C15 117.8(2) . . ?
N1 C15 C14 128.5(2) . . ?
N1 C15 C16 109.1(2) . . ?
C14 C15 C16 122.4(2) . . ?
C17 C16 C15 119.6(2) . . ?
C17 C16 C20 133.9(2) . . ?
C15 C16 C20 106.5(2) . . ?
C18 C17 C16 118.1(2) . . ?
C17 C18 C19 122.2(2) . . ?
C14 C19 C18 121.0(2) . . ?
C22 C20 C21 119.0(2) . . ?
C22 C20 C16 134.3(2) . . ?
C21 C20 C16 106.7(2) . . ?
N1 C21 C25 129.1(2) . . ?
N1 C21 C20 108.9(2) . . ?
C25 C21 C20 122.0(2) . . ?
C23 C22 C20 119.2(2) . . ?
C22 C23 C24 120.8(2) . . ?
C25 C24 C23 121.5(2) . . ?
C24 C25 C21 117.4(2) . . ?
C21 N1 C15 108.77(18) . . ?
C13 N2 C14 128.1(2) . . ?
C13 N3 C12 124.15(19) . . ?
C8 N4 C6 108.52(19) . . ?
C31 N5 C29 106.08(17) . . ?
C31 N5 C30 111.53(18) . . ?
C29 N5 C30 110.99(18) . . ?
C31 N5 C28 110.53(18) . . ?
C29 N5 C28 111.06(18) . . ?
C30 N5 C28 106.72(17) . . ?

loop_
_geom_bond_atom_site_label_1
_geom_bond_atom_site_label_2
_geom_bond_distance
_geom_bond_site_symmetry_2
_geom_bond_publ_flag
C26 O3 1.255(3) . ?
C26 O2 1.263(3) . ?
C26 C27 1.507(3) . ?
C28 C33 1.513(3) . ?
C28 N5 1.529(3) . ?
C29 C35 1.514(3) . ?
C29 N5 1.520(3) . ?
C30 C34 1.516(4) . ?
C30 N5 1.520(3) . ?
C31 C36 1.514(3) . ?
C31 N5 1.519(3) . ?
C33 C37 1.519(3) . ?
C34 C39 1.531(4) . ?
C35 C38 1.523(3) . ?
C36 C40 1.525(4) . ?
C37 C43 1.526(3) . ?
C38 C42 1.521(3) . ?
C39 C41 1.510(4) . ?
C40 C44 1.505(4) . ?
C1 C2 1.384(4) . ?
C1 C6 1.387(4) . ?
C2 C3 1.399(4) . ?
C3 C4 1.376(4) . ?
C4 C5 1.403(3) . ?
C5 C6 1.408(3) . ?
C5 C7 1.449(3) . ?
C6 N4 1.385(3) . ?
C7 C9 1.397(4) . ?
C7 C8 1.413(3) . ?
C8 N4 1.385(3) . ?
C8 C12 1.399(3) . ?
C9 C10 1.383(4) . ?
C10 C11 1.402(3) . ?
C11 C12 1.387(3) . ?
C12 N3 1.417(3) . ?
C13 O1 1.217(3) . ?
C13 N2 1.370(3) . ?
C13 N3 1.379(3) . ?
C14 C19 1.390(3) . ?
C14 N2 1.405(3) . ?
C14 C15 1.405(3) . ?
C15 N1 1.389(3) . ?
C15 C16 1.407(3) . ?
C16 C17 1.401(3) . ?
C16 C20 1.445(3) . ?
C17 C18 1.378(3) . ?
C18 C19 1.403(3) . ?
C20 C22 1.399(3) . ?
C20 C21 1.414(3) . ?
C21 N1 1.381(3) . ?
C21 C25 1.389(3) . ?
C22 C23 1.378(3) . ?
C23 C24 1.398(3) . ?
C24 C25 1.386(3) . ?

loop_
_geom_hbond_atom_site_label_D
_geom_hbond_atom_site_label_H
_geom_hbond_atom_site_label_A
_geom_hbond_distance_DH
_geom_hbond_distance_HA
_geom_hbond_distance_DA
_geom_hbond_angle_DHA
_geom_hbond_site_symmetry_A
N1 H1 O2 0.86 1.96 2.781(2) 159.8 4_665
N2 H2 O2 0.86 1.95 2.809(2) 177.0 4_665
N3 H3 O3 0.86 2.10 2.926(2) 159.9 4_665
N3 H3 O2 0.86 2.60 3.327(3) 143.5 4_665
N4 H4 O3 0.86 2.21 2.820(2) 127.6 4_665

loop_
_geom_torsion_atom_site_label_1
_geom_torsion_atom_site_label_2
_geom_torsion_atom_site_label_3
_geom_torsion_atom_site_label_4
_geom_torsion
_geom_torsion_site_symmetry_1
_geom_torsion_site_symmetry_2
_geom_torsion_site_symmetry_3
_geom_torsion_site_symmetry_4
_geom_torsion_publ_flag
N5 C28 C33 C37 173.29(19) . . . . ?
N5 C30 C34 C39 176.9(2) . . . . ?
N5 C29 C35 C38 -166.8(2) . . . . ?
N5 C31 C36 C40 177.6(2) . . . . ?
C28 C33 C37 C43 171.2(2) . . . . ?
C29 C35 C38 C42 -163.5(2) . . . . ?
C30 C34 C39 C41 -172.1(3) . . . . ?
C31 C36 C40 C44 179.3(3) . . . . ?
C6 C1 C2 C3 -0.3(4) . . . . ?
C1 C2 C3 C4 0.5(4) . . . . ?
C2 C3 C4 C5 0.1(4) . . . . ?
C3 C4 C5 C6 -0.9(3) . . . . ?
C3 C4 C5 C7 -178.4(2) . . . . ?
C2 C1 C6 N4 178.8(2) . . . . ?
C2 C1 C6 C5 -0.6(3) . . . . ?
C4 C5 C6 N4 -178.3(2) . . . . ?
C7 C5 C6 N4 -0.2(2) . . . . ?
C4 C5 C6 C1 1.2(3) . . . . ?
C7 C5 C6 C1 179.3(2) . . . . ?
C4 C5 C7 C9 -2.2(5) . . . . ?
C6 C5 C7 C9 -180.0(2) . . . . ?
C4 C5 C7 C8 177.7(2) . . . . ?
C6 C5 C7 C8 -0.1(2) . . . . ?
C9 C7 C8 N4 -179.8(2) . . . . ?
C5 C7 C8 N4 0.3(2) . . . . ?
C9 C7 C8 C12 -1.2(3) . . . . ?
C5 C7 C8 C12 178.9(2) . . . . ?
C8 C7 C9 C10 1.7(3) . . . . ?
C5 C7 C9 C10 -178.4(2) . . . . ?
C7 C9 C10 C11 -1.2(3) . . . . ?
C9 C10 C11 C12 0.1(4) . . . . ?
C10 C11 C12 C8 0.5(3) . . . . ?
C10 C11 C12 N3 -177.7(2) . . . . ?
N4 C8 C12 C11 178.4(2) . . . . ?
C7 C8 C12 C11 0.1(3) . . . . ?
N4 C8 C12 N3 -3.3(3) . . . . ?
C7 C8 C12 N3 178.4(2) . . . . ?
C19 C14 C15 N1 -179.6(2) . . . . ?
N2 C14 C15 N1 0.2(4) . . . . ?
C19 C14 C15 C16 0.2(3) . . . . ?
N2 C14 C15 C16 180.0(2) . . . . ?
N1 C15 C16 C17 179.6(2) . . . . ?
C14 C15 C16 C17 -0.2(4) . . . . ?
N1 C15 C16 C20 0.0(3) . . . . ?
C14 C15 C16 C20 -179.8(2) . . . . ?
C15 C16 C17 C18 0.4(4) . . . . ?
C20 C16 C17 C18 179.9(3) . . . . ?
C16 C17 C18 C19 -0.6(4) . . . . ?
N2 C14 C19 C18 179.9(2) . . . . ?
C15 C14 C19 C18 -0.3(4) . . . . ?
C17 C18 C19 C14 0.6(4) . . . . ?
C17 C16 C20 C22 0.4(5) . . . . ?
C15 C16 C20 C22 179.9(3) . . . . ?
C17 C16 C20 C21 -179.7(3) . . . . ?
C15 C16 C20 C21 -0.2(3) . . . . ?
C22 C20 C21 N1 -179.7(2) . . . . ?
C16 C20 C21 N1 0.4(3) . . . . ?
C22 C20 C21 C25 0.5(3) . . . . ?
C16 C20 C21 C25 -179.4(2) . . . . ?
C21 C20 C22 C23 -0.4(3) . . . . ?
C16 C20 C22 C23 179.5(3) . . . . ?
C20 C22 C23 C24 -0.1(4) . . . . ?
C22 C23 C24 C25 0.4(4) . . . . ?
C23 C24 C25 C21 -0.4(4) . . . . ?
N1 C21 C25 C24 -179.8(2) . . . . ?
C20 C21 C25 C24 -0.1(3) . . . . ?
C25 C21 N1 C15 179.4(2) . . . . ?
C20 C21 N1 C15 -0.4(3) . . . . ?
C14 C15 N1 C21 -180.0(2) . . . . ?
C16 C15 N1 C21 0.3(3) . . . . ?
O1 C13 N2 C14 -5.5(4) . . . . ?
N3 C13 N2 C14 174.3(2) . . . . ?
C19 C14 N2 C13 8.9(4) . . . . ?
C15 C14 N2 C13 -170.9(2) . . . . ?
O1 C13 N3 C12 -1.1(4) . . . . ?
N2 C13 N3 C12 179.1(2) . . . . ?
C11 C12 N3 C13 -41.7(3) . . . . ?
C8 C12 N3 C13 140.1(2) . . . . ?
C12 C8 N4 C6 -178.9(2) . . . . ?
C7 C8 N4 C6 -0.4(2) . . . . ?
C1 C6 N4 C8 -179.1(2) . . . . ?
C5 C6 N4 C8 0.4(2) . . . . ?
C36 C31 N5 C29 176.3(2) . . . . ?
C36 C31 N5 C30 55.3(3) . . . . ?
C36 C31 N5 C28 -63.2(3) . . . . ?
C35 C29 N5 C31 -175.6(2) . . . . ?
C35 C29 N5 C30 -54.3(3) . . . . ?
C35 C29 N5 C28 64.3(2) . . . . ?
C34 C30 N5 C31 59.6(3) . . . . ?
C34 C30 N5 C29 -58.5(3) . . . . ?
C34 C30 N5 C28 -179.6(2) . . . . ?
C33 C28 N5 C31 -67.8(3) . . . . ?
C33 C28 N5 C29 49.6(3) . . . . ?
C33 C28 N5 C30 170.7(2) . . . . ?

loop_
_cod_related_entry_id
_cod_related_entry_database
_cod_related_entry_code
1 ChemSpider 30653372
